data_7009891
loop_
_publ_author_name
'Zhang, Hongkui'
'Lee, Albert W. M.'
'Wong, Wai-Yeung'
'Yuen, Mabel S. M.'

_publ_section_title
;
 Synthesis, structures and properties of platinum(II) complexes of
 oligoacetylenic sulfides
;
_journal_issue 20
_journal_name_full 'Journal of the Chemical Society, Dalton Transactions'
_journal_page_first 3675
_journal_paper_doi 10.1039/b004253f
_journal_year 2000
_chemical_formula_sum 'C40 H70 P4 Pt2 S'
_chemical_formula_weight 1097.08
_chemical_name_systematic
;
 ?
;
_space_group_IT_number 14
_symmetry_cell_setting monoclinic
_symmetry_space_group_name_Hall '-P 2yn'
_symmetry_space_group_name_H-M 'P 1 21/n 1'
_atom_sites_solution_hydrogens geom
_atom_sites_solution_primary direct
_atom_sites_solution_secondary difmap
_audit_creation_method SHELXL-97
_cell_angle_alpha 90.00
_cell_angle_beta 95.67(3)
_cell_angle_gamma 90.00
_cell_formula_units_Z 4
_cell_length_a 21.205(4)
_cell_length_b 9.0533(18)
_cell_length_c 24.430(5)
_cell_measurement_temperature 293(2)
_cell_volume 4667.0(16)
_computing_data_reduction SAINT
_computing_structure_refinement 'SHELXL-97 (Sheldrick, 1997)'
_computing_structure_solution 'SHELXS-97 (Sheldrick, 1990)'
_diffrn_ambient_temperature 293(2)
_diffrn_measured_fraction_theta_full 0.973
_diffrn_measured_fraction_theta_max 0.973
_diffrn_measurement_device_type 'Bruker Smart CCD'
_diffrn_measurement_method '\w scans'
_diffrn_radiation_monochromator graphite
_diffrn_radiation_source 'fine-focus sealed tube'
_diffrn_radiation_type MoK\a
_diffrn_radiation_wavelength 0.71073
_diffrn_reflns_av_R_equivalents 0.0331
_diffrn_reflns_av_sigmaI/netI 0.0409
_diffrn_reflns_limit_h_max 21
_diffrn_reflns_limit_h_min -27
_diffrn_reflns_limit_k_max 9
_diffrn_reflns_limit_k_min -11
_diffrn_reflns_limit_l_max 31
_diffrn_reflns_limit_l_min -31
_diffrn_reflns_number 26410
_diffrn_reflns_theta_full 27.54
_diffrn_reflns_theta_max 27.54
_diffrn_reflns_theta_min 1.34
_exptl_absorpt_coefficient_mu 6.195
_exptl_absorpt_correction_type none
_exptl_crystal_colour rod
_exptl_crystal_density_diffrn 1.561
_exptl_crystal_density_method 'not measured'
_exptl_crystal_description colorless
_exptl_crystal_F_000 2168
_exptl_crystal_size_max 0.31
_exptl_crystal_size_mid 0.19
_exptl_crystal_size_min 0.17
_refine_diff_density_max 0.910
_refine_diff_density_min -0.910
_refine_diff_density_rms 0.107
_refine_ls_extinction_method none
_refine_ls_goodness_of_fit_ref 0.704
_refine_ls_hydrogen_treatment mixed
_refine_ls_matrix_type full
_refine_ls_number_parameters 436
_refine_ls_number_reflns 10473
_refine_ls_number_restraints 0
_refine_ls_restrained_S_all 0.704
_refine_ls_R_factor_all 0.0531
_refine_ls_R_factor_gt 0.0291
_refine_ls_shift/su_max 0.013
_refine_ls_shift/su_mean 0.001
_refine_ls_structure_factor_coef Fsqd
_refine_ls_weighting_details 'calc w=1/[\s^2^(Fo^2^)+(0.1000P)^2^+0.0000P] where P=(Fo^2^+2Fc^2^)/3'
_refine_ls_weighting_scheme calc
_refine_ls_wR_factor_gt 0.0845
_refine_ls_wR_factor_ref 0.1085
_reflns_number_gt 7424
_reflns_number_total 10473
_reflns_threshold_expression >2sigma(I)
_cod_data_source_file b004253f.txt
_cod_data_source_block wy0051wm
_cod_depositor_comments
;
The following automatic conversions were performed:
'_symmetry_cell_setting' value 'Monoclinic' changed to 'monoclinic'
according to '/home/saulius/struct/CIF-dictionaries/cif_core.dic'
dictionary named 'cif_core.dic' version 2.4.1 from 2010-06-29.

Automatic conversion script
Id: cif_fix_enum 1527 2010-12-29 10:47:43Z saulius 
;
_cod_original_cell_volume 4667.1(16)
_cod_original_sg_symbol_H-M P2(1)/n
_cod_database_code 7009891

loop_
_symmetry_equiv_pos_as_xyz
'x, y, z'
'-x+1/2, y+1/2, -z+1/2'
'-x, -y, -z'
'x-1/2, -y-1/2, z-1/2'

loop_
_atom_site_label
_atom_site_type_symbol
_atom_site_fract_x
_atom_site_fract_y
_atom_site_fract_z
_atom_site_U_iso_or_equiv
_atom_site_adp_type
_atom_site_occupancy
_atom_site_symmetry_multiplicity
_atom_site_calc_flag
_atom_site_refinement_flags
_atom_site_disorder_assembly
_atom_site_disorder_group
Pt1 Pt 0.677218(10) 0.97371(2) 0.040730(8) 0.04333(8) Uani 1 1 d . . .
Pt2 Pt 0.565398(10) 1.01157(2) -0.293589(8) 0.04180(7) Uani 1 1 d . . .
P3 P 0.48583(7) 0.84577(16) -0.31777(6) 0.0460(3) Uani 1 1 d . . .
P4 P 0.64352(7) 1.18231(16) -0.27260(6) 0.0498(3) Uani 1 1 d . . .
P1 P 0.61943(7) 0.81319(16) 0.08831(6) 0.0501(3) Uani 1 1 d . . .
S1 S 0.60839(9) 0.70564(17) -0.12917(6) 0.0617(4) Uani 1 1 d . . .
P2 P 0.73534(8) 1.13128(18) -0.00717(6) 0.0553(4) Uani 1 1 d . . .
C35 C 0.5353(3) 1.1305(7) -0.3640(2) 0.0539(14) Uani 1 1 d . . .
C22 C 0.5909(3) 0.8942(6) -0.2247(2) 0.0459(12) Uani 1 1 d . . .
C21 C 0.6021(3) 0.8246(6) -0.1831(2) 0.0482(12) Uani 1 1 d . . .
C13 C 0.6998(3) 1.0885(6) 0.1134(2) 0.0483(12) Uani 1 1 d . . .
C20 C 0.6379(3) 0.8092(6) -0.0740(2) 0.0533(14) Uani 1 1 d . . .
C19 C 0.6543(3) 0.8671(7) -0.0313(2) 0.0531(14) Uani 1 1 d . . .
C14 C 0.6617(3) 1.2044(6) 0.1290(2) 0.0572(15) Uani 1 1 d . . .
H14 H 0.6252 1.2281 0.1064 0.069 Uiso 1 1 calc R . .
C33 C 0.7068(3) 1.1190(7) -0.2222(2) 0.0636(16) Uani 1 1 d . . .
H33A H 0.6878 1.0931 -0.1889 0.076 Uiso 1 1 calc R . .
H33B H 0.7239 1.0288 -0.2362 0.076 Uiso 1 1 calc R . .
C15 C 0.6759(3) 1.2847(7) 0.1764(3) 0.0663(17) Uani 1 1 d . . .
H15 H 0.6487 1.3591 0.1857 0.080 Uiso 1 1 calc R . .
C5 C 0.5785(3) 0.6670(7) 0.0481(3) 0.0716(18) Uani 1 1 d . . .
H5A H 0.5485 0.7126 0.0206 0.086 Uiso 1 1 calc R . .
H5B H 0.6095 0.6150 0.0286 0.086 Uiso 1 1 calc R . .
C18 C 0.7535(3) 1.0592(7) 0.1484(3) 0.0647(16) Uani 1 1 d . . .
H18 H 0.7808 0.9843 0.1397 0.078 Uiso 1 1 calc R . .
C27 C 0.4992(3) 0.7423(8) -0.3801(2) 0.0751(19) Uani 1 1 d . . .
H27A H 0.4654 0.6708 -0.3876 0.090 Uiso 1 1 calc R . .
H27B H 0.4977 0.8099 -0.4110 0.090 Uiso 1 1 calc R . .
C40 C 0.5543(3) 1.0958(8) -0.4158(2) 0.0669(17) Uani 1 1 d . . .
H40 H 0.5830 1.0190 -0.4186 0.080 Uiso 1 1 calc R . .
C7 C 0.7835(3) 1.2682(8) 0.0315(3) 0.0736(18) Uani 1 1 d . . .
H7A H 0.7562 1.3212 0.0544 0.088 Uiso 1 1 calc R . .
H7B H 0.8145 1.2158 0.0561 0.088 Uiso 1 1 calc R . .
C36 C 0.4925(3) 1.2455(7) -0.3631(3) 0.0662(16) Uani 1 1 d . . .
H36 H 0.4787 1.2727 -0.3296 0.079 Uiso 1 1 calc R . .
C29 C 0.6122(4) 1.3519(7) -0.2456(3) 0.077(2) Uani 1 1 d . . .
H29A H 0.6475 1.4151 -0.2326 0.092 Uiso 1 1 calc R . .
H29B H 0.5878 1.4032 -0.2755 0.092 Uiso 1 1 calc R . .
C9 C 0.6861(4) 1.2334(9) -0.0591(3) 0.079(2) Uani 1 1 d . . .
H9A H 0.7131 1.2904 -0.0810 0.094 Uiso 1 1 calc R . .
H9B H 0.6623 1.1642 -0.0834 0.094 Uiso 1 1 calc R . .
C28 C 0.5631(3) 0.6613(9) -0.3748(3) 0.087(2) Uani 1 1 d . . .
H28A H 0.5967 0.7313 -0.3665 0.130 Uiso 1 1 calc R . .
H28B H 0.5688 0.6123 -0.4088 0.130 Uiso 1 1 calc R . .
H28C H 0.5638 0.5896 -0.3458 0.130 Uiso 1 1 calc R . .
C37 C 0.4690(4) 1.3225(7) -0.4100(3) 0.089(3) Uani 1 1 d . . .
H37 H 0.4396 1.3980 -0.4078 0.106 Uiso 1 1 calc R . .
C39 C 0.5322(4) 1.1709(9) -0.4628(3) 0.086(2) Uani 1 1 d . . .
H39 H 0.5459 1.1445 -0.4964 0.103 Uiso 1 1 calc R . .
C17 C 0.7678(4) 1.1417(9) 0.1977(3) 0.083(2) Uani 1 1 d . . .
H17 H 0.8031 1.1175 0.2216 0.099 Uiso 1 1 calc R . .
C38 C 0.4900(4) 1.2851(9) -0.4599(3) 0.095(3) Uani 1 1 d . . .
H38 H 0.4755 1.3371 -0.4915 0.114 Uiso 1 1 calc R . .
C1 C 0.5583(4) 0.9011(9) 0.1241(3) 0.092(3) Uani 1 1 d . . .
H1A H 0.5382 0.8267 0.1452 0.111 Uiso 1 1 calc R . .
H1B H 0.5781 0.9726 0.1500 0.111 Uiso 1 1 calc R . .
C31 C 0.6834(3) 1.2496(8) -0.3302(2) 0.0724(18) Uani 1 1 d . . .
H31A H 0.6524 1.2965 -0.3564 0.087 Uiso 1 1 calc R . .
H31B H 0.7140 1.3243 -0.3169 0.087 Uiso 1 1 calc R . .
C25 C 0.4725(4) 0.7022(8) -0.2677(3) 0.081(2) Uani 1 1 d . . .
H25A H 0.5126 0.6522 -0.2579 0.097 Uiso 1 1 calc R . .
H25B H 0.4607 0.7501 -0.2347 0.097 Uiso 1 1 calc R . .
C11 C 0.7899(4) 1.0334(8) -0.0470(3) 0.082(2) Uani 1 1 d . . .
H11A H 0.7656 0.9792 -0.0761 0.098 Uiso 1 1 calc R . .
H11B H 0.8157 1.1051 -0.0641 0.098 Uiso 1 1 calc R . .
C16 C 0.7299(4) 1.2554(8) 0.2098(3) 0.077(2) Uani 1 1 d . . .
H16 H 0.7407 1.3132 0.2408 0.093 Uiso 1 1 calc R . .
C26 C 0.4230(4) 0.5854(9) -0.2845(4) 0.100(3) Uani 1 1 d . . .
H26A H 0.3821 0.6312 -0.2910 0.150 Uiso 1 1 calc R . .
H26B H 0.4222 0.5138 -0.2556 0.150 Uiso 1 1 calc R . .
H26C H 0.4333 0.5373 -0.3175 0.150 Uiso 1 1 calc R . .
C6 C 0.5428(4) 0.5530(8) 0.0792(3) 0.087(2) Uani 1 1 d . . .
H6A H 0.5719 0.5042 0.1059 0.130 Uiso 1 1 calc R . .
H6B H 0.5236 0.4814 0.0538 0.130 Uiso 1 1 calc R . .
H6C H 0.5106 0.6015 0.0975 0.130 Uiso 1 1 calc R . .
C34 C 0.7618(3) 1.2216(9) -0.2060(3) 0.092(2) Uani 1 1 d . . .
H34A H 0.7877 1.2300 -0.2360 0.137 Uiso 1 1 calc R . .
H34B H 0.7867 1.1826 -0.1743 0.137 Uiso 1 1 calc R . .
H34C H 0.7460 1.3173 -0.1975 0.137 Uiso 1 1 calc R . .
C32 C 0.7174(4) 1.1300(11) -0.3595(3) 0.101(3) Uani 1 1 d . . .
H32A H 0.7555 1.1023 -0.3374 0.152 Uiso 1 1 calc R . .
H32B H 0.7278 1.1667 -0.3944 0.152 Uiso 1 1 calc R . .
H32C H 0.6902 1.0453 -0.3653 0.152 Uiso 1 1 calc R . .
C3 C 0.6685(4) 0.7193(9) 0.1424(3) 0.094(3) Uani 1 1 d . . .
H3A H 0.6850 0.7913 0.1696 0.113 Uiso 1 1 calc R . .
H3B H 0.6425 0.6500 0.1606 0.113 Uiso 1 1 calc R . .
C24 C 0.3844(4) 1.0094(9) -0.2860(5) 0.128(4) Uani 1 1 d . . .
H24A H 0.3815 0.9407 -0.2564 0.191 Uiso 1 1 calc R . .
H24B H 0.3433 1.0511 -0.2965 0.191 Uiso 1 1 calc R . .
H24C H 0.4135 1.0868 -0.2742 0.191 Uiso 1 1 calc R . .
C23 C 0.4084(3) 0.9272(9) -0.3363(4) 0.104(3) Uani 1 1 d . . .
H23A H 0.4110 0.9964 -0.3663 0.125 Uiso 1 1 calc R . .
H23B H 0.3785 0.8504 -0.3488 0.125 Uiso 1 1 calc R . .
C12 C 0.8329(4) 0.9273(10) -0.0137(4) 0.107(3) Uani 1 1 d . . .
H12A H 0.8539 0.9778 0.0174 0.161 Uiso 1 1 calc R . .
H12B H 0.8638 0.8891 -0.0361 0.161 Uiso 1 1 calc R . .
H12C H 0.8082 0.8473 -0.0012 0.161 Uiso 1 1 calc R . .
C10 C 0.6408(4) 1.3357(10) -0.0344(4) 0.119(4) Uani 1 1 d . . .
H10A H 0.6138 1.2796 -0.0129 0.178 Uiso 1 1 calc R . .
H10B H 0.6155 1.3863 -0.0633 0.178 Uiso 1 1 calc R . .
H10C H 0.6643 1.4065 -0.0113 0.178 Uiso 1 1 calc R . .
C8 C 0.8194(5) 1.3839(11) 0.0003(4) 0.120(3) Uani 1 1 d . . .
H8A H 0.8392 1.3363 -0.0287 0.180 Uiso 1 1 calc R . .
H8B H 0.8512 1.4303 0.0253 0.180 Uiso 1 1 calc R . .
H8C H 0.7902 1.4573 -0.0151 0.180 Uiso 1 1 calc R . .
C30 C 0.5709(4) 1.3299(9) -0.1995(3) 0.100(3) Uani 1 1 d . . .
H30A H 0.5346 1.2715 -0.2124 0.150 Uiso 1 1 calc R . .
H30B H 0.5571 1.4242 -0.1872 0.150 Uiso 1 1 calc R . .
H30C H 0.5946 1.2799 -0.1695 0.150 Uiso 1 1 calc R . .
C4 C 0.7224(4) 0.6382(11) 0.1219(5) 0.140(4) Uani 1 1 d . . .
H4A H 0.7074 0.5820 0.0899 0.209 Uiso 1 1 calc R . .
H4B H 0.7407 0.5728 0.1500 0.209 Uiso 1 1 calc R . .
H4C H 0.7538 0.7076 0.1125 0.209 Uiso 1 1 calc R . .
C2 C 0.5073(5) 0.9790(12) 0.0863(6) 0.164(6) Uani 1 1 d . . .
H2A H 0.5266 1.0526 0.0651 0.247 Uiso 1 1 calc R . .
H2B H 0.4775 1.0255 0.1080 0.247 Uiso 1 1 calc R . .
H2C H 0.4856 0.9082 0.0620 0.247 Uiso 1 1 calc R . .

loop_
_atom_site_aniso_label
_atom_site_aniso_U_11
_atom_site_aniso_U_22
_atom_site_aniso_U_33
_atom_site_aniso_U_23
_atom_site_aniso_U_13
_atom_site_aniso_U_12
Pt1 0.04637(13) 0.04908(13) 0.03391(11) -0.00192(8) 0.00081(9) 0.00588(8)
Pt2 0.04560(13) 0.04455(12) 0.03401(12) 0.00075(7) -0.00223(9) -0.00204(8)
P3 0.0451(7) 0.0488(8) 0.0431(7) -0.0025(6) -0.0011(6) -0.0033(6)
P4 0.0541(8) 0.0479(8) 0.0457(8) 0.0036(6) -0.0040(6) -0.0073(6)
P1 0.0536(8) 0.0529(8) 0.0433(7) -0.0011(6) 0.0016(6) 0.0004(6)
S1 0.0932(11) 0.0495(8) 0.0397(7) 0.0043(6) -0.0077(7) -0.0126(8)
P2 0.0619(9) 0.0602(9) 0.0450(8) 0.0034(7) 0.0112(7) 0.0016(7)
C35 0.062(4) 0.050(3) 0.046(3) 0.000(2) -0.010(3) -0.008(3)
C22 0.051(3) 0.044(3) 0.042(3) 0.000(2) 0.001(2) -0.009(2)
C21 0.052(3) 0.049(3) 0.043(3) 0.003(2) -0.001(2) -0.005(2)
C13 0.056(3) 0.048(3) 0.042(3) 0.001(2) 0.009(2) -0.006(2)
C20 0.066(4) 0.054(3) 0.039(3) 0.002(2) -0.001(3) 0.004(3)
C19 0.065(4) 0.059(3) 0.034(3) 0.001(2) 0.001(3) 0.006(3)
C14 0.076(4) 0.050(3) 0.047(3) 0.001(3) 0.008(3) 0.010(3)
C33 0.063(4) 0.074(4) 0.051(3) 0.011(3) -0.011(3) -0.015(3)
C15 0.093(5) 0.051(3) 0.057(4) -0.006(3) 0.016(4) -0.005(3)
C5 0.078(5) 0.068(4) 0.068(4) -0.007(3) 0.004(3) -0.018(3)
C18 0.073(4) 0.059(4) 0.060(4) -0.001(3) -0.007(3) 0.007(3)
C27 0.098(5) 0.073(4) 0.055(4) -0.012(3) 0.013(4) -0.019(4)
C40 0.078(4) 0.077(4) 0.044(3) 0.008(3) -0.001(3) -0.009(3)
C7 0.084(5) 0.068(4) 0.070(4) 0.008(3) 0.011(4) -0.014(4)
C36 0.075(4) 0.057(4) 0.061(4) 0.000(3) -0.019(3) 0.004(3)
C29 0.092(5) 0.055(4) 0.079(5) -0.004(3) -0.007(4) -0.004(4)
C9 0.101(6) 0.082(5) 0.052(4) 0.012(3) 0.003(4) 0.005(4)
C28 0.075(5) 0.092(6) 0.094(6) -0.015(4) 0.013(4) 0.014(4)
C37 0.113(6) 0.053(4) 0.087(5) 0.013(4) -0.049(5) 0.002(4)
C39 0.121(7) 0.084(5) 0.046(4) 0.017(3) -0.020(4) -0.025(5)
C17 0.101(6) 0.086(5) 0.054(4) -0.005(4) -0.027(4) -0.011(4)
C38 0.135(8) 0.077(5) 0.064(5) 0.026(4) -0.042(5) -0.025(5)
C1 0.103(6) 0.088(6) 0.093(6) -0.020(5) 0.044(5) -0.024(5)
C31 0.073(4) 0.084(5) 0.059(4) 0.019(4) -0.004(3) -0.021(4)
C25 0.087(5) 0.082(5) 0.072(4) -0.003(4) 0.003(4) -0.030(4)
C11 0.078(5) 0.096(6) 0.077(5) -0.010(4) 0.030(4) 0.012(4)
C16 0.122(6) 0.063(4) 0.047(4) -0.012(3) 0.005(4) -0.020(4)
C26 0.110(7) 0.088(6) 0.102(6) -0.011(5) 0.019(5) -0.041(5)
C6 0.088(5) 0.078(5) 0.092(6) 0.005(4) -0.002(4) -0.028(4)
C34 0.070(5) 0.116(6) 0.083(5) 0.020(5) -0.024(4) -0.028(4)
C32 0.086(6) 0.140(8) 0.081(5) 0.014(6) 0.028(5) -0.005(6)
C3 0.102(6) 0.088(6) 0.084(5) 0.041(4) -0.032(4) -0.029(5)
C24 0.071(6) 0.100(7) 0.218(13) -0.047(7) 0.047(7) 0.010(5)
C23 0.055(4) 0.080(5) 0.170(9) -0.002(6) -0.020(5) 0.001(4)
C12 0.085(6) 0.113(7) 0.128(8) -0.014(6) 0.028(6) 0.030(5)
C10 0.134(8) 0.120(8) 0.100(6) 0.015(6) 0.006(6) 0.075(7)
C8 0.135(8) 0.110(7) 0.121(8) 0.006(6) 0.039(6) -0.053(6)
C30 0.126(7) 0.094(6) 0.083(5) -0.023(5) 0.029(5) 0.013(5)
C4 0.093(7) 0.101(7) 0.220(12) 0.073(8) -0.014(7) 0.026(6)
C2 0.068(6) 0.136(10) 0.292(19) 0.012(10) 0.033(9) 0.039(6)

loop_
_atom_type_symbol
_atom_type_description
_atom_type_scat_dispersion_real
_atom_type_scat_dispersion_imag
_atom_type_scat_source
C C 0.0033 0.0016 'International Tables Vol C Tables 4.2.6.8 and 6.1.1.4'
P P 0.1023 0.0942 'International Tables Vol C Tables 4.2.6.8 and 6.1.1.4'
S S 0.1246 0.1234 'International Tables Vol C Tables 4.2.6.8 and 6.1.1.4'
Pt Pt -1.7033 8.3905 'International Tables Vol C Tables 4.2.6.8 and 6.1.1.4'
H H 0.0000 0.0000 'International Tables Vol C Tables 4.2.6.8 and 6.1.1.4'

loop_
_geom_angle_atom_site_label_1
_geom_angle_atom_site_label_2
_geom_angle_atom_site_label_3
_geom_angle
_geom_angle_site_symmetry_1
_geom_angle_site_symmetry_3
_geom_angle_publ_flag
C19 Pt1 C13 178.3(2) . . ?
C19 Pt1 P2 87.00(18) . . ?
C13 Pt1 P2 91.98(15) . . ?
C19 Pt1 P1 92.53(17) . . ?
C13 Pt1 P1 88.49(15) . . ?
P2 Pt1 P1 179.31(6) . . ?
C22 Pt2 C35 177.6(2) . . ?
C22 Pt2 P4 92.32(15) . . ?
C35 Pt2 P4 89.53(16) . . ?
C22 Pt2 P3 89.99(15) . . ?
C35 Pt2 P3 88.16(16) . . ?
P4 Pt2 P3 177.69(5) . . ?
C23 P3 C25 105.1(4) . . ?
C23 P3 C27 102.2(4) . . ?
C25 P3 C27 103.8(3) . . ?
C23 P3 Pt2 115.0(3) . . ?
C25 P3 Pt2 116.9(2) . . ?
C27 P3 Pt2 112.3(2) . . ?
C31 P4 C33 105.1(3) . . ?
C31 P4 C29 102.2(3) . . ?
C33 P4 C29 106.9(3) . . ?
C31 P4 Pt2 115.8(2) . . ?
C33 P4 Pt2 114.1(2) . . ?
C29 P4 Pt2 111.6(2) . . ?
C3 P1 C1 103.9(4) . . ?
C3 P1 C5 105.2(4) . . ?
C1 P1 C5 104.7(4) . . ?
C3 P1 Pt1 111.8(3) . . ?
C1 P1 Pt1 114.2(3) . . ?
C5 P1 Pt1 116.0(2) . . ?
C21 S1 C20 105.0(3) . . ?
C11 P2 C7 104.9(4) . . ?
C11 P2 C9 103.1(3) . . ?
C7 P2 C9 105.8(4) . . ?
C11 P2 Pt1 112.0(3) . . ?
C7 P2 Pt1 117.7(2) . . ?
C9 P2 Pt1 112.0(3) . . ?
C36 C35 C40 115.5(6) . . ?
C36 C35 Pt2 121.7(5) . . ?
C40 C35 Pt2 122.7(5) . . ?
C21 C22 Pt2 175.9(5) . . ?
C22 C21 S1 170.1(5) . . ?
C18 C13 C14 115.9(5) . . ?
C18 C13 Pt1 122.8(4) . . ?
C14 C13 Pt1 121.3(4) . . ?
C19 C20 S1 170.8(6) . . ?
C20 C19 Pt1 176.3(5) . . ?
C15 C14 C13 122.8(6) . . ?
C34 C33 P4 118.7(5) . . ?
C16 C15 C14 120.2(6) . . ?
C6 C5 P1 117.2(5) . . ?
C13 C18 C17 121.1(6) . . ?
C28 C27 P3 112.5(5) . . ?
C39 C40 C35 122.5(7) . . ?
C8 C7 P2 119.2(5) . . ?
C35 C36 C37 123.1(7) . . ?
C30 C29 P4 114.7(5) . . ?
C10 C9 P2 112.3(5) . . ?
C38 C37 C36 119.0(7) . . ?
C38 C39 C40 120.0(7) . . ?
C16 C17 C18 120.1(7) . . ?
C39 C38 C37 119.8(7) . . ?
C2 C1 P1 114.0(7) . . ?
C32 C31 P4 113.9(5) . . ?
C26 C25 P3 117.6(6) . . ?
C12 C11 P2 114.0(5) . . ?
C17 C16 C15 119.8(6) . . ?
C4 C3 P1 113.0(6) . . ?
C24 C23 P3 110.7(7) . . ?

loop_
_geom_bond_atom_site_label_1
_geom_bond_atom_site_label_2
_geom_bond_distance
_geom_bond_site_symmetry_2
_geom_bond_publ_flag
Pt1 C19 2.023(5) . ?
Pt1 C13 2.071(5) . ?
Pt1 P2 2.2823(16) . ?
Pt1 P1 2.2904(15) . ?
Pt2 C22 2.018(5) . ?
Pt2 C35 2.076(6) . ?
Pt2 P4 2.2867(15) . ?
Pt2 P3 2.2917(14) . ?
P3 C23 1.816(7) . ?
P3 C25 1.826(7) . ?
P3 C27 1.833(6) . ?
P4 C31 1.816(6) . ?
P4 C33 1.822(6) . ?
P4 C29 1.822(7) . ?
P1 C3 1.812(7) . ?
P1 C1 1.819(7) . ?
P1 C5 1.817(6) . ?
S1 C21 1.696(5) . ?
S1 C20 1.709(6) . ?
P2 C11 1.813(7) . ?
P2 C7 1.812(7) . ?
P2 C9 1.814(7) . ?
C35 C36 1.384(9) . ?
C35 C40 1.401(8) . ?
C22 C21 1.201(7) . ?
C13 C18 1.382(8) . ?
C13 C14 1.401(7) . ?
C20 C19 1.189(7) . ?
C14 C15 1.374(8) . ?
C33 C34 1.513(8) . ?
C15 C16 1.366(10) . ?
C5 C6 1.527(9) . ?
C18 C17 1.423(9) . ?
C27 C28 1.535(10) . ?
C40 C39 1.375(8) . ?
C7 C8 1.541(9) . ?
C36 C37 1.390(8) . ?
C29 C30 1.507(10) . ?
C9 C10 1.503(10) . ?
C37 C38 1.380(11) . ?
C39 C38 1.375(11) . ?
C17 C16 1.356(10) . ?
C1 C2 1.524(14) . ?
C31 C32 1.519(10) . ?
C25 C26 1.519(9) . ?
C11 C12 1.506(11) . ?
C3 C4 1.486(12) . ?
C24 C23 1.565(13) . ?
